data_2210566
loop_
_publ_author_name
'Lu, Wie-Jie'
'Wang, Liang'
'Xu, Xian-Yun'
'Yang, Jia-Xiang'

_publ_section_title
;
 9-Butyl-3-(2,6-diphenylpyridin-4-yl)-9<i>H</i>-carbazole
;
_journal_coeditor_code CV2120
_journal_issue 10
_journal_name_full 'Acta Crystallographica Section E'
_journal_page_first o4497
_journal_page_last o4498
_journal_paper_doi 10.1107/S1600536806036841
_journal_volume 62
_journal_year 2006
_chemical_formula_iupac 'C33 H28 N2'
_chemical_formula_moiety 'C33 H28 N2'
_chemical_formula_sum 'C33 H28 N2'
_chemical_formula_weight 452.57
_chemical_name_systematic
;
9-Butyl-3-(2,6-diphenylpyridin-4-yl)-9H-carbazole
;
_space_group_IT_number 14
_symmetry_cell_setting monoclinic
_symmetry_space_group_name_Hall '-P 2ybc'
_symmetry_space_group_name_H-M 'P 1 21/c 1'
_atom_sites_solution_hydrogens geom
_atom_sites_solution_primary direct
_atom_sites_solution_secondary difmap
_audit_creation_method SHELXL-97
_cell_angle_alpha 90.00
_cell_angle_beta 111.104(4)
_cell_angle_gamma 90.00
_cell_formula_units_Z 4
_cell_length_a 11.489(3)
_cell_length_b 15.221(4)
_cell_length_c 15.099(4)
_cell_measurement_reflns_used 1488
_cell_measurement_temperature 298(2)
_cell_measurement_theta_max 19.881
_cell_measurement_theta_min 2.324
_cell_volume 2463.3(11)
_computing_cell_refinement SMART
_computing_data_collection 'SMART (Bruker, 1997)'
_computing_data_reduction 'SAINT (Bruker, 1997)'
_computing_molecular_graphics 'SHELXTL (Sheldrick, 1997b)'
_computing_publication_material SHELXTL
_computing_structure_refinement 'SHELXL97 (Sheldrick, 1997a)'
_computing_structure_solution 'SHELXS97 (Sheldrick, 1997a)'
_diffrn_ambient_temperature 298(2)
_diffrn_measured_fraction_theta_full 1.000
_diffrn_measured_fraction_theta_max 1.000
_diffrn_measurement_device_type 'Bruker SMART CCD area-detector'
_diffrn_measurement_method '\f and \w'
_diffrn_radiation_monochromator graphite
_diffrn_radiation_source 'fine-focus sealed tube'
_diffrn_radiation_type MoK\a
_diffrn_radiation_wavelength 0.71073
_diffrn_reflns_av_R_equivalents 0.0729
_diffrn_reflns_av_sigmaI/netI 0.1610
_diffrn_reflns_limit_h_max 13
_diffrn_reflns_limit_h_min -8
_diffrn_reflns_limit_k_max 18
_diffrn_reflns_limit_k_min -15
_diffrn_reflns_limit_l_max 17
_diffrn_reflns_limit_l_min -17
_diffrn_reflns_number 12777
_diffrn_reflns_theta_full 25.00
_diffrn_reflns_theta_max 25.00
_diffrn_reflns_theta_min 1.90
_diffrn_standards_decay_% 0
_diffrn_standards_interval_count 0
_diffrn_standards_number 0
_exptl_absorpt_coefficient_mu 0.071
_exptl_absorpt_correction_T_max 0.9749
_exptl_absorpt_correction_T_min 0.9688
_exptl_absorpt_correction_type multi-scan
_exptl_absorpt_process_details '(SADABS; Sheldrick, 1996)'
_exptl_crystal_colour 'pale yellow'
_exptl_crystal_density_diffrn 1.220
_exptl_crystal_density_method 'not measured'
_exptl_crystal_description block
_exptl_crystal_F_000 960
_exptl_crystal_size_max 0.45
_exptl_crystal_size_mid 0.39
_exptl_crystal_size_min 0.36
_refine_diff_density_max 0.194
_refine_diff_density_min -0.184
_refine_ls_extinction_coef 0.0023(13)
_refine_ls_extinction_expression Fc^*^=kFc[1+0.001xFc^2^\l^3^/sin(2\q)]^-1/4^
_refine_ls_extinction_method SHELXL97
_refine_ls_goodness_of_fit_ref 1.040
_refine_ls_hydrogen_treatment constr
_refine_ls_matrix_type full
_refine_ls_number_parameters 317
_refine_ls_number_reflns 4345
_refine_ls_number_restraints 0
_refine_ls_restrained_S_all 1.040
_refine_ls_R_factor_all 0.1451
_refine_ls_R_factor_gt 0.0599
_refine_ls_shift/su_max 0.000
_refine_ls_shift/su_mean 0.000
_refine_ls_structure_factor_coef Fsqd
_refine_ls_weighting_details 'calc w=1/[\s^2^(Fo^2^)+(0.0001P)^2^] where P=(Fo^2^+2Fc^2^)/3'
_refine_ls_weighting_scheme calc
_refine_ls_wR_factor_gt 0.1489
_refine_ls_wR_factor_ref 0.2083
_reflns_number_gt 2082
_reflns_number_total 4345
_reflns_threshold_expression I>2\s(I)
_cod_data_source_file cv2120.cif
_cod_data_source_block I
_cod_depositor_comments
;
The following automatic conversions were performed:
'_symmetry_cell_setting' value 'Monoclinic' changed to 'monoclinic'
according to '/home/saulius/struct/CIF-dictionaries/cif_core.dic'
dictionary named 'cif_core.dic' version 2.4.1 from 2010-06-29.

Automatic conversion script
Id: cif_fix_enum 1527 2010-12-29 10:47:43Z saulius 

The following automatic conversions were performed:

'_symmetry_cell_setting' value 'Monoclinic' changed to 'monoclinic'
according to /home/saulius/struct/CIF-dictionaries/cif_core.dic
dictionary named 'cif_core.dic' version 2.4.1 from 2010-06-29.

Automatic conversion script
Id: cif_fix_values 1715 2011-07-08 13:25:40Z adriana 
;
_cod_original_cell_volume 2463.1(11)
_cod_original_sg_symbol_H-M 'P 21/c'
_cod_database_code 2210566
_cod_database_fobs_code 2210566

loop_
_symmetry_equiv_pos_as_xyz
'x, y, z'
'-x, y+1/2, -z+1/2'
'-x, -y, -z'
'x, -y-1/2, z-1/2'

loop_
_atom_site_type_symbol
_atom_site_label
_atom_site_fract_x
_atom_site_fract_y
_atom_site_fract_z
_atom_site_U_iso_or_equiv
_atom_site_adp_type
_atom_site_calc_flag
_atom_site_refinement_flags
_atom_site_occupancy
N N1 -0.0176(2) 0.09281(17) 0.55965(18) 0.0547(7) Uani d . 1
N N2 0.6183(2) 0.12518(16) 1.05856(17) 0.0518(7) Uani d . 1
C C1 0.0805(3) 0.0874(2) 0.6457(2) 0.0511(8) Uani d . 1
C C2 0.0844(3) 0.0476(2) 0.7286(2) 0.0574(9) Uani d . 1
H H2 0.0147 0.0189 0.7321 0.069 Uiso calc R 1
C C3 0.1930(3) 0.0513(2) 0.8059(2) 0.0542(9) Uani d . 1
H H3 0.1963 0.0246 0.8621 0.065 Uiso calc R 1
C C4 0.3002(3) 0.09444(19) 0.8028(2) 0.0470(8) Uani d . 1
C C5 0.2960(3) 0.13091(19) 0.7179(2) 0.0476(8) Uani d . 1
H H5 0.3666 0.1577 0.7137 0.057 Uiso calc R 1
C C6 0.1862(3) 0.12756(19) 0.6383(2) 0.0465(8) Uani d . 1
C C7 0.1508(3) 0.1578(2) 0.5414(2) 0.0472(8) Uani d . 1
C C8 0.2148(3) 0.1973(2) 0.4892(2) 0.0570(9) Uani d . 1
H H8 0.2986 0.2119 0.5184 0.068 Uiso calc R 1
C C9 0.1537(3) 0.2145(2) 0.3945(2) 0.0648(10) Uani d . 1
H H9 0.1959 0.2408 0.3592 0.078 Uiso calc R 1
C C10 0.0279(4) 0.1924(2) 0.3514(2) 0.0706(11) Uani d . 1
H H10 -0.0127 0.2052 0.2873 0.085 Uiso calc R 1
C C11 -0.0378(3) 0.1528(2) 0.3999(2) 0.0629(10) Uani d . 1
H H11 -0.1214 0.1381 0.3698 0.075 Uiso calc R 1
C C12 0.0245(3) 0.1350(2) 0.4960(2) 0.0504(8) Uani d . 1
C C13 -0.1428(3) 0.0575(2) 0.5420(2) 0.0609(10) Uani d . 1
H H13A -0.1347 -0.0004 0.5703 0.073 Uiso calc R 1
H H13B -0.1856 0.0509 0.4741 0.073 Uiso calc R 1
C C14 -0.2213(3) 0.1135(2) 0.5804(2) 0.0606(10) Uani d . 1
H H14A -0.2415 0.1680 0.5450 0.073 Uiso calc R 1
H H14B -0.1740 0.1278 0.6462 0.073 Uiso calc R 1
C C15 -0.3403(3) 0.0677(3) 0.5742(3) 0.0754(11) Uani d . 1
H H15A -0.3865 0.0535 0.5081 0.091 Uiso calc R 1
H H15B -0.3189 0.0128 0.6088 0.091 Uiso calc R 1
C C16 -0.4242(4) 0.1185(3) 0.6116(3) 0.1046(15) Uani d . 1
H H16A -0.4968 0.0840 0.6050 0.157 Uiso calc R 1
H H16B -0.4490 0.1721 0.5763 0.157 Uiso calc R 1
H H16C -0.3805 0.1319 0.6774 0.157 Uiso calc R 1
C C17 0.6333(3) 0.11582(19) 0.9753(2) 0.0484(8) Uani d . 1
C C18 0.5321(3) 0.10512(19) 0.8904(2) 0.0495(8) Uani d . 1
H H18 0.5456 0.0995 0.8335 0.059 Uiso calc R 1
C C19 0.4111(3) 0.10288(18) 0.8904(2) 0.0456(8) Uani d . 1
C C20 0.3993(3) 0.11084(19) 0.9778(2) 0.0521(8) Uani d . 1
H H20 0.3202 0.1086 0.9813 0.062 Uiso calc R 1
C C21 0.5022(3) 0.12209(19) 1.0604(2) 0.0487(8) Uani d . 1
C C22 0.4906(3) 0.1336(2) 1.1543(2) 0.0529(9) Uani d . 1
C C23 0.3800(4) 0.1177(2) 1.1686(2) 0.0701(11) Uani d . 1
H H23 0.3113 0.0972 1.1183 0.084 Uiso calc R 1
C C24 0.3693(4) 0.1314(3) 1.2555(3) 0.0830(12) Uani d . 1
H H24 0.2939 0.1201 1.2632 0.100 Uiso calc R 1
C C25 0.4681(4) 0.1613(3) 1.3301(3) 0.0826(12) Uani d . 1
H H25 0.4603 0.1711 1.3885 0.099 Uiso calc R 1
C C26 0.5795(4) 0.1770(3) 1.3186(3) 0.0875(13) Uani d . 1
H H26 0.6476 0.1972 1.3695 0.105 Uiso calc R 1
C C27 0.5905(3) 0.1629(2) 1.2315(2) 0.0728(11) Uani d . 1
H H27 0.6667 0.1733 1.2247 0.087 Uiso calc R 1
C C28 0.7645(3) 0.1183(2) 0.9795(2) 0.0525(9) Uani d . 1
C C29 0.7957(3) 0.0969(2) 0.9019(3) 0.0734(11) Uani d . 1
H H29 0.7332 0.0810 0.8452 0.088 Uiso calc R 1
C C30 0.9184(4) 0.0990(3) 0.9071(3) 0.0855(13) Uani d . 1
H H30 0.9375 0.0845 0.8541 0.103 Uiso calc R 1
C C31 1.0116(4) 0.1222(3) 0.9898(3) 0.0854(13) Uani d . 1
H H31 1.0941 0.1236 0.9934 0.103 Uiso calc R 1
C C32 0.9823(4) 0.1432(3) 1.0668(3) 0.0815(12) Uani d . 1
H H32 1.0451 0.1589 1.1235 0.098 Uiso calc R 1
C C33 0.8599(3) 0.1414(2) 1.0613(2) 0.0671(10) Uani d . 1
H H33 0.8416 0.1563 1.1146 0.080 Uiso calc R 1

loop_
_atom_site_aniso_label
_atom_site_aniso_U_11
_atom_site_aniso_U_22
_atom_site_aniso_U_33
_atom_site_aniso_U_12
_atom_site_aniso_U_13
_atom_site_aniso_U_23
N1 0.0394(16) 0.0720(19) 0.0477(17) -0.0068(14) 0.0098(14) -0.0075(13)
N2 0.0438(17) 0.0591(17) 0.0493(17) 0.0020(13) 0.0130(14) 0.0016(12)
C1 0.043(2) 0.061(2) 0.048(2) -0.0030(16) 0.0142(17) -0.0062(16)
C2 0.047(2) 0.069(2) 0.057(2) -0.0073(17) 0.0192(18) -0.0021(17)
C3 0.047(2) 0.066(2) 0.048(2) -0.0036(17) 0.0159(17) 0.0016(16)
C4 0.041(2) 0.053(2) 0.0457(19) 0.0002(15) 0.0145(16) -0.0031(15)
C5 0.0397(19) 0.058(2) 0.047(2) -0.0015(15) 0.0176(16) -0.0052(15)
C6 0.0424(19) 0.055(2) 0.0414(19) -0.0008(15) 0.0137(16) -0.0046(14)
C7 0.0440(19) 0.0511(19) 0.0460(19) 0.0008(16) 0.0155(16) -0.0070(15)
C8 0.050(2) 0.071(2) 0.050(2) -0.0012(17) 0.0187(17) -0.0023(17)
C9 0.065(2) 0.075(2) 0.056(2) -0.002(2) 0.022(2) -0.0005(18)
C10 0.071(3) 0.089(3) 0.046(2) 0.001(2) 0.014(2) 0.0040(18)
C11 0.048(2) 0.081(3) 0.050(2) 0.0054(19) 0.0053(18) -0.0098(18)
C12 0.043(2) 0.058(2) 0.047(2) 0.0019(16) 0.0140(17) -0.0046(16)
C13 0.0399(19) 0.073(2) 0.066(2) -0.0114(18) 0.0151(17) -0.0147(18)
C14 0.047(2) 0.071(2) 0.062(2) -0.0009(18) 0.0173(18) -0.0031(17)
C15 0.057(2) 0.084(3) 0.093(3) -0.004(2) 0.036(2) 0.000(2)
C16 0.078(3) 0.134(4) 0.114(4) 0.006(3) 0.050(3) -0.020(3)
C17 0.045(2) 0.054(2) 0.045(2) 0.0031(15) 0.0141(17) 0.0049(15)
C18 0.049(2) 0.058(2) 0.0435(19) 0.0034(16) 0.0189(17) 0.0009(15)
C19 0.0453(19) 0.0478(19) 0.0448(19) 0.0044(15) 0.0174(16) 0.0012(14)
C20 0.044(2) 0.058(2) 0.053(2) 0.0014(16) 0.0165(17) -0.0014(15)
C21 0.042(2) 0.0514(19) 0.049(2) 0.0034(16) 0.0122(17) 0.0010(14)
C22 0.052(2) 0.061(2) 0.0422(19) 0.0065(17) 0.0128(17) 0.0038(15)
C23 0.067(3) 0.094(3) 0.052(2) -0.001(2) 0.023(2) 0.0004(19)
C24 0.084(3) 0.112(3) 0.062(3) 0.007(3) 0.036(2) 0.009(2)
C25 0.094(3) 0.101(3) 0.055(3) 0.028(3) 0.030(3) 0.009(2)
C26 0.087(3) 0.115(4) 0.049(3) 0.015(3) 0.011(2) -0.004(2)
C27 0.062(2) 0.098(3) 0.050(2) 0.008(2) 0.011(2) -0.004(2)
C28 0.045(2) 0.057(2) 0.055(2) -0.0013(16) 0.0181(18) 0.0068(16)
C29 0.053(2) 0.105(3) 0.065(2) 0.004(2) 0.024(2) -0.001(2)
C30 0.064(3) 0.117(4) 0.088(3) 0.008(3) 0.043(3) 0.008(3)
C31 0.051(3) 0.100(3) 0.112(4) -0.002(2) 0.037(3) 0.023(3)
C32 0.046(2) 0.099(3) 0.092(3) -0.012(2) 0.015(2) 0.011(2)
C33 0.047(2) 0.086(3) 0.064(2) -0.009(2) 0.014(2) -0.0011(19)

loop_
_atom_type_symbol
_atom_type_description
_atom_type_scat_dispersion_real
_atom_type_scat_dispersion_imag
_atom_type_scat_source
C C 0.0033 0.0016 'International Tables Vol C Tables 4.2.6.8 and 6.1.1.4'
H H 0.0000 0.0000 'International Tables Vol C Tables 4.2.6.8 and 6.1.1.4'
N N 0.0061 0.0033 'International Tables Vol C Tables 4.2.6.8 and 6.1.1.4'

loop_
_geom_angle_atom_site_label_1
_geom_angle_atom_site_label_2
_geom_angle_atom_site_label_3
_geom_angle
C12 N1 C1 108.1(3)
C12 N1 C13 127.6(3)
C1 N1 C13 124.3(3)
C17 N2 C21 118.7(3)
C2 C1 N1 129.0(3)
C2 C1 C6 121.3(3)
N1 C1 C6 109.7(3)
C3 C2 C1 118.6(3)
C3 C2 H2 120.7
C1 C2 H2 120.7
C2 C3 C4 122.0(3)
C2 C3 H3 119.0
C4 C3 H3 119.0
C5 C4 C3 118.6(3)
C5 C4 C19 121.8(3)
C3 C4 C19 119.5(3)
C4 C5 C6 120.2(3)
C4 C5 H5 119.9
C6 C5 H5 119.9
C5 C6 C1 119.3(3)
C5 C6 C7 134.2(3)
C1 C6 C7 106.5(3)
C8 C7 C12 119.6(3)
C8 C7 C6 134.1(3)
C12 C7 C6 106.2(3)
C9 C8 C7 119.7(3)
C9 C8 H8 120.1
C7 C8 H8 120.1
C8 C9 C10 119.7(3)
C8 C9 H9 120.2
C10 C9 H9 120.2
C11 C10 C9 122.4(3)
C11 C10 H10 118.8
C9 C10 H10 118.8
C10 C11 C12 117.9(3)
C10 C11 H11 121.0
C12 C11 H11 121.0
N1 C12 C11 129.6(3)
N1 C12 C7 109.5(3)
C11 C12 C7 120.8(3)
N1 C13 C14 114.2(3)
N1 C13 H13A 108.7
C14 C13 H13A 108.7
N1 C13 H13B 108.7
C14 C13 H13B 108.7
H13A C13 H13B 107.6
C13 C14 C15 111.9(3)
C13 C14 H14A 109.2
C15 C14 H14A 109.2
C13 C14 H14B 109.2
C15 C14 H14B 109.2
H14A C14 H14B 107.9
C16 C15 C14 115.5(4)
C16 C15 H15A 108.4
C14 C15 H15A 108.4
C16 C15 H15B 108.4
C14 C15 H15B 108.4
H15A C15 H15B 107.5
C15 C16 H16A 109.5
C15 C16 H16B 109.5
H16A C16 H16B 109.5
C15 C16 H16C 109.5
H16A C16 H16C 109.5
H16B C16 H16C 109.5
N2 C17 C18 122.0(3)
N2 C17 C28 115.4(3)
C18 C17 C28 122.6(3)
C19 C18 C17 120.3(3)
C19 C18 H18 119.8
C17 C18 H18 119.8
C20 C19 C18 116.1(3)
C20 C19 C4 121.0(3)
C18 C19 C4 122.8(3)
C19 C20 C21 121.8(3)
C19 C20 H20 119.1
C21 C20 H20 119.1
N2 C21 C20 121.0(3)
N2 C21 C22 116.6(3)
C20 C21 C22 122.4(3)
C27 C22 C23 117.1(3)
C27 C22 C21 120.7(3)
C23 C22 C21 122.1(3)
C24 C23 C22 121.5(4)
C24 C23 H23 119.2
C22 C23 H23 119.2
C25 C24 C23 120.5(4)
C25 C24 H24 119.8
C23 C24 H24 119.8
C24 C25 C26 119.5(4)
C24 C25 H25 120.3
C26 C25 H25 120.3
C25 C26 C27 120.2(4)
C25 C26 H26 119.9
C27 C26 H26 119.9
C26 C27 C22 121.3(4)
C26 C27 H27 119.4
C22 C27 H27 119.4
C33 C28 C29 117.2(3)
C33 C28 C17 121.0(3)
C29 C28 C17 121.8(3)
C28 C29 C30 121.1(4)
C28 C29 H29 119.4
C30 C29 H29 119.4
C31 C30 C29 120.4(4)
C31 C30 H30 119.8
C29 C30 H30 119.8
C32 C31 C30 119.2(4)
C32 C31 H31 120.4
C30 C31 H31 120.4
C31 C32 C33 120.3(4)
C31 C32 H32 119.8
C33 C32 H32 119.8
C28 C33 C32 121.8(4)
C28 C33 H33 119.1
C32 C33 H33 119.1

loop_
_geom_bond_atom_site_label_1
_geom_bond_atom_site_label_2
_geom_bond_distance
N1 C12 1.380(4)
N1 C1 1.382(4)
N1 C13 1.466(4)
N2 C17 1.337(4)
N2 C21 1.346(4)
C1 C2 1.377(4)
C1 C6 1.399(4)
C2 C3 1.369(4)
C2 H2 0.9300
C3 C4 1.411(4)
C3 H3 0.9300
C4 C5 1.382(4)
C4 C19 1.475(4)
C5 C6 1.395(4)
C5 H5 0.9300
C6 C7 1.446(4)
C7 C8 1.393(4)
C7 C12 1.407(4)
C8 C9 1.373(4)
C8 H8 0.9300
C9 C10 1.396(5)
C9 H9 0.9300
C10 C11 1.368(5)
C10 H10 0.9300
C11 C12 1.393(4)
C11 H11 0.9300
C13 C14 1.501(4)
C13 H13A 0.9700
C13 H13B 0.9700
C14 C15 1.506(4)
C14 H14A 0.9700
C14 H14B 0.9700
C15 C16 1.495(5)
C15 H15A 0.9700
C15 H15B 0.9700
C16 H16A 0.9600
C16 H16B 0.9600
C16 H16C 0.9600
C17 C18 1.395(4)
C17 C28 1.486(4)
C18 C19 1.391(4)
C18 H18 0.9300
C19 C20 1.378(4)
C20 C21 1.386(4)
C20 H20 0.9300
C21 C22 1.481(4)
C22 C27 1.383(4)
C22 C23 1.385(5)
C23 C24 1.378(5)
C23 H23 0.9300
C24 C25 1.358(5)
C24 H24 0.9300
C25 C26 1.373(5)
C25 H25 0.9300
C26 C27 1.382(5)
C26 H26 0.9300
C27 H27 0.9300
C28 C33 1.370(4)
C28 C29 1.382(5)
C29 C30 1.383(5)
C29 H29 0.9300
C30 C31 1.367(5)
C30 H30 0.9300
C31 C32 1.360(5)
C31 H31 0.9300
C32 C33 1.379(5)
C32 H32 0.9300
C33 H33 0.9300

loop_
_cod_related_entry_id
_cod_related_entry_database
_cod_related_entry_code
1 ChemSpider 21127285
